data_4325193
loop_
_publ_author_name
'Su-Yun Zhang'
'Jiang-Gao Mao'

_publ_section_title
;
 Syntheses, Crystal Structures, Magnetic and Luminescent Properties of two
 Classes of Molybdenum(VI) Rich Quaternary Lanthanide Selenites
;
_journal_name_full 'Inorganic Chemistry'
_journal_page_first 4934
_journal_page_last 4943
_journal_paper_doi 10.1021/ic200149y
_journal_volume 50
_journal_year 2011
_chemical_formula_moiety 'H2 Dy2 Mo3 O17 Se2'
_chemical_formula_sum 'Dy2 H2 Mo3 O17 Se2'
_chemical_formula_weight 1044.76
_chemical_name_systematic
; 
 ? 
;
_space_group_IT_number 11
_symmetry_cell_setting monoclinic
_symmetry_space_group_name_Hall '-P 2yb'
_symmetry_space_group_name_H-M 'P 1 21/m 1'
_atom_sites_solution_hydrogens geom
_atom_sites_solution_primary direct
_atom_sites_solution_secondary difmap
_audit_creation_method SHELXL-97
_cell_angle_alpha 90.00
_cell_angle_beta 100.318(7)
_cell_angle_gamma 90.00
_cell_formula_units_Z 2
_cell_length_a 6.7806(9)
_cell_length_b 7.1875(6)
_cell_length_c 14.1304(17)
_cell_measurement_reflns_used 1870
_cell_measurement_temperature 293(2)
_cell_measurement_theta_max 27.4526
_cell_measurement_theta_min 3.0535
_cell_volume 677.52(13)
_computing_structure_refinement 'SHELXL-97 (Sheldrick, 1997)'
_computing_structure_solution 'SHELXS-97 (Sheldrick, 1990)'
_diffrn_ambient_temperature 293(2)
_diffrn_measured_fraction_theta_full 0.989
_diffrn_measured_fraction_theta_max 0.989
_diffrn_measurement_device_type 'Saturn70 (4x4 bin mode)'
_diffrn_measurement_method CCD_Profile_fitting
_diffrn_radiation_monochromator graphite
_diffrn_radiation_source 'fine-focus sealed tube'
_diffrn_radiation_type MoK\a
_diffrn_radiation_wavelength 0.71073
_diffrn_reflns_av_R_equivalents 0.0361
_diffrn_reflns_av_sigmaI/netI 0.0400
_diffrn_reflns_limit_h_max 8
_diffrn_reflns_limit_h_min -7
_diffrn_reflns_limit_k_max 9
_diffrn_reflns_limit_k_min -9
_diffrn_reflns_limit_l_max 18
_diffrn_reflns_limit_l_min -18
_diffrn_reflns_number 5206
_diffrn_reflns_theta_full 27.25
_diffrn_reflns_theta_max 27.25
_diffrn_reflns_theta_min 2.93
_diffrn_standards_decay_% <1.0
_exptl_absorpt_coefficient_mu 19.062
_exptl_absorpt_correction_T_max 1.0000
_exptl_absorpt_correction_T_min 0.4944
_exptl_absorpt_correction_type multi-scan
_exptl_crystal_colour colorless
_exptl_crystal_density_diffrn 5.121
_exptl_crystal_description plate
_exptl_crystal_F_000 928
_exptl_crystal_size_max 0.1500
_exptl_crystal_size_mid 0.1500
_exptl_crystal_size_min 0.0300
_refine_diff_density_max 1.157
_refine_diff_density_min -1.420
_refine_diff_density_rms 0.280
_refine_ls_extinction_method none
_refine_ls_goodness_of_fit_ref 0.991
_refine_ls_hydrogen_treatment none
_refine_ls_matrix_type full
_refine_ls_number_parameters 127
_refine_ls_number_reflns 1627
_refine_ls_number_restraints 0
_refine_ls_restrained_S_all 0.991
_refine_ls_R_factor_all 0.0280
_refine_ls_R_factor_gt 0.0240
_refine_ls_shift/su_max 0.001
_refine_ls_shift/su_mean 0.000
_refine_ls_structure_factor_coef Fsqd
_refine_ls_weighting_details 'calc w=1/[\s^2^(Fo^2^)+(0.0290P)^2^+0.0000P] where P=(Fo^2^+2Fc^2^)/3'
_refine_ls_weighting_scheme calc
_refine_ls_wR_factor_gt 0.0551
_refine_ls_wR_factor_ref 0.0565
_reflns_number_gt 1425
_reflns_number_total 1627
_reflns_threshold_expression >2sigma(I)
_cod_data_source_file ic200149y_si_002_3.cif
_cod_data_source_block H2Dy2Mo3Se2O17
_cod_original_formula_sum 'H2 Dy2 Mo3 O17 Se2'
_cod_database_code 4325193

loop_
_symmetry_equiv_pos_as_xyz
'x, y, z'
'-x, y+1/2, -z'
'-x, -y, -z'
'x, -y-1/2, z'

loop_
_atom_site_label
_atom_site_type_symbol
_atom_site_fract_x
_atom_site_fract_y
_atom_site_fract_z
_atom_site_U_iso_or_equiv
_atom_site_adp_type
_atom_site_occupancy
_atom_site_symmetry_multiplicity
_atom_site_calc_flag
_atom_site_refinement_flags
Dy1 Dy 0.61554(5) 0.7500 0.54151(3) 0.00689(11) Uani 1 2 d S
Dy2 Dy 0.24729(5) 0.7500 0.12120(3) 0.00945(11) Uani 1 2 d S
Mo1 Mo -0.21297(7) 0.50428(7) 0.13909(4) 0.00813(13) Uani 1 1 d .
Mo2 Mo -0.12848(10) 0.2500 0.33381(5) 0.00880(16) Uani 1 2 d S
Se1 Se 0.20219(11) 0.7500 0.38360(6) 0.00783(18) Uani 1 2 d S
Se2 Se 0.25328(11) 0.2500 0.18914(6) 0.00732(18) Uani 1 2 d S
O1 O 0.3410(6) 0.5751(6) 0.4457(3) 0.0091(9) Uani 1 1 d .
O2 O 0.2988(8) 0.7500 0.2803(4) 0.0133(13) Uani 1 2 d S
O3 O 0.1999(8) 0.2500 0.3018(4) 0.0115(13) Uani 1 2 d S
O4 O 0.1153(5) 0.4366(6) 0.1416(3) 0.0099(9) Uani 1 1 d .
O5 O -0.0943(8) 0.7500 0.1314(4) 0.0107(13) Uani 1 2 d S
O6 O -0.2445(6) 0.4357(6) 0.0194(3) 0.0146(9) Uani 1 1 d .
O7 O -0.4512(5) 0.5742(6) 0.1489(3) 0.0117(9) Uani 1 1 d .
O8 O -0.1111(6) 0.4940(5) 0.2872(3) 0.0120(9) Uani 1 1 d .
O9 O -0.2332(9) 0.2500 0.1787(4) 0.0115(13) Uani 1 2 d S
O10 O -0.3690(8) 0.2500 0.3596(4) 0.0144(14) Uani 1 2 d S
O11 O 0.0245(8) 0.2500 0.4464(4) 0.0138(13) Uani 1 2 d S
O1W O 0.6819(8) 0.7500 0.3843(4) 0.0170(14) Uani 1 2 d S
H1WA H 0.7481 0.8457 0.3757 0.025 Uiso 1 1 d R

loop_
_atom_site_aniso_label
_atom_site_aniso_U_11
_atom_site_aniso_U_22
_atom_site_aniso_U_33
_atom_site_aniso_U_23
_atom_site_aniso_U_13
_atom_site_aniso_U_12
Dy1 0.00516(18) 0.0063(2) 0.0090(2) 0.000 0.00078(14) 0.000
Dy2 0.00723(19) 0.0096(2) 0.0118(2) 0.000 0.00225(15) 0.000
Mo1 0.0062(2) 0.0067(3) 0.0114(3) -0.0002(2) 0.00150(18) 0.00009(19)
Mo2 0.0044(3) 0.0133(4) 0.0089(4) 0.000 0.0020(3) 0.000
Se1 0.0054(4) 0.0071(4) 0.0102(4) 0.000 -0.0009(3) 0.000
Se2 0.0046(4) 0.0063(4) 0.0115(4) 0.000 0.0026(3) 0.000
O1 0.0105(19) 0.005(2) 0.011(2) 0.0023(17) -0.0014(15) 0.0021(16)
O2 0.011(3) 0.018(3) 0.013(3) 0.000 0.006(2) 0.000
O3 0.011(3) 0.011(3) 0.013(3) 0.000 0.003(2) 0.000
O4 0.0087(19) 0.009(2) 0.013(2) 0.0046(18) 0.0052(16) 0.0033(16)
O5 0.005(3) 0.009(3) 0.017(3) 0.000 0.001(2) 0.000
O6 0.017(2) 0.012(2) 0.014(2) -0.0012(19) 0.0003(17) -0.0041(18)
O7 0.0070(19) 0.009(2) 0.018(2) 0.0000(18) 0.0014(16) 0.0010(16)
O8 0.0071(19) 0.010(2) 0.018(2) -0.0004(18) 0.0022(16) 0.0006(16)
O9 0.016(3) 0.006(3) 0.014(3) 0.000 0.006(2) 0.000
O10 0.007(3) 0.024(4) 0.012(3) 0.000 0.002(2) 0.000
O11 0.012(3) 0.021(4) 0.008(3) 0.000 0.001(2) 0.000
O1W 0.014(3) 0.022(4) 0.018(4) 0.000 0.011(3) 0.000

loop_
_atom_type_symbol
_atom_type_description
_atom_type_scat_dispersion_real
_atom_type_scat_dispersion_imag
_atom_type_scat_source
O O 0.0106 0.0060 'International Tables Vol C Tables 4.2.6.8 and 6.1.1.4'
Se Se -0.0929 2.2259 'International Tables Vol C Tables 4.2.6.8 and 6.1.1.4'
Mo Mo -1.6832 0.6857 'International Tables Vol C Tables 4.2.6.8 and 6.1.1.4'
Dy Dy -0.1892 4.4098 'International Tables Vol C Tables 4.2.6.8 and 6.1.1.4'
H H 0.0000 0.0000 'International Tables Vol C Tables 4.2.6.8 and 6.1.1.4'

loop_
_geom_angle_atom_site_label_1
_geom_angle_atom_site_label_2
_geom_angle_atom_site_label_3
_geom_angle
_geom_angle_site_symmetry_1
_geom_angle_site_symmetry_3
O3 Dy1 O1W 137.4(2) 3_666 .
O3 Dy1 O1 83.65(10) 3_666 2_656
O1W Dy1 O1 91.71(10) . 2_656
O3 Dy1 O1 83.65(10) 3_666 3_666
O1W Dy1 O1 91.71(10) . 3_666
O1 Dy1 O1 164.56(18) 2_656 3_666
O3 Dy1 O10 75.9(2) 3_666 3_566
O1W Dy1 O10 146.8(2) . 3_566
O1 Dy1 O10 92.68(10) 2_656 3_566
O1 Dy1 O10 92.68(10) 3_666 3_566
O3 Dy1 O11 64.6(2) 3_666 3_666
O1W Dy1 O11 72.8(2) . 3_666
O1 Dy1 O11 83.32(9) 2_656 3_666
O1 Dy1 O11 83.32(9) 3_666 3_666
O10 Dy1 O11 140.5(2) 3_566 3_666
O3 Dy1 O1 138.50(13) 3_666 .
O1W Dy1 O1 74.44(15) . .
O1 Dy1 O1 128.64(11) 2_656 .
O1 Dy1 O1 66.73(15) 3_666 .
O10 Dy1 O1 77.18(15) 3_566 .
O11 Dy1 O1 134.31(13) 3_666 .
O3 Dy1 O1 138.50(13) 3_666 4_575
O1W Dy1 O1 74.44(15) . 4_575
O1 Dy1 O1 66.73(15) 2_656 4_575
O1 Dy1 O1 128.64(11) 3_666 4_575
O10 Dy1 O1 77.18(15) 3_566 4_575
O11 Dy1 O1 134.31(14) 3_666 4_575
O1 Dy1 O1 61.91(18) . 4_575
O3 Dy1 Se1 153.84(14) 3_666 .
O1W Dy1 Se1 68.79(14) . .
O1 Dy1 Se1 97.64(9) 2_656 .
O1 Dy1 Se1 97.64(9) 3_666 .
O10 Dy1 Se1 77.98(14) 3_566 .
O11 Dy1 Se1 141.56(14) 3_666 .
O1 Dy1 Se1 31.09(9) . .
O1 Dy1 Se1 31.09(9) 4_575 .
O3 Dy1 Mo2 39.85(14) 3_666 3_666
O1W Dy1 Mo2 97.52(14) . 3_666
O1 Dy1 Mo2 82.31(9) 2_656 3_666
O1 Dy1 Mo2 82.31(9) 3_666 3_666
O10 Dy1 Mo2 115.70(14) 3_566 3_666
O11 Dy1 Mo2 24.75(14) 3_666 3_666
O1 Dy1 Mo2 147.42(9) . 3_666
O1 Dy1 Mo2 147.42(9) 4_575 3_666
Se1 Dy1 Mo2 166.31(2) . 3_666
O2 Dy2 O5 85.2(2) . .
O2 Dy2 O7 81.84(16) . 4_675
O5 Dy2 O7 145.07(11) . 4_675
O2 Dy2 O7 81.84(16) . 1_655
O5 Dy2 O7 145.07(11) . 1_655
O7 Dy2 O7 64.3(2) 4_675 1_655
O2 Dy2 O6 145.17(11) . 3_565
O5 Dy2 O6 100.96(16) . 3_565
O7 Dy2 O6 108.19(14) 4_675 3_565
O7 Dy2 O6 73.64(14) 1_655 3_565
O2 Dy2 O6 145.17(11) . 2
O5 Dy2 O6 100.96(16) . 2
O7 Dy2 O6 73.64(14) 4_675 2
O7 Dy2 O6 108.19(14) 1_655 2
O6 Dy2 O6 67.8(2) 3_565 2
O2 Dy2 O4 82.86(11) . .
O5 Dy2 O4 66.98(9) . .
O7 Dy2 O4 142.03(13) 4_675 .
O7 Dy2 O4 79.28(13) 1_655 .
O6 Dy2 O4 68.73(14) 3_565 .
O6 Dy2 O4 131.26(14) 2 .
O2 Dy2 O4 82.86(11) . 4_575
O5 Dy2 O4 66.98(9) . 4_575
O7 Dy2 O4 79.28(13) 4_675 4_575
O7 Dy2 O4 142.03(13) 1_655 4_575
O6 Dy2 O4 131.26(14) 3_565 4_575
O6 Dy2 O4 68.73(14) 2 4_575
O4 Dy2 O4 132.64(18) . 4_575
O7 Mo1 O6 101.97(19) . .
O7 Mo1 O9 97.9(2) . .
O6 Mo1 O9 90.6(2) . .
O7 Mo1 O5 98.2(2) . .
O6 Mo1 O5 100.5(2) . .
O9 Mo1 O5 158.1(2) . .
O7 Mo1 O8 94.39(18) . .
O6 Mo1 O8 158.13(18) . .
O9 Mo1 O8 72.7(2) . .
O5 Mo1 O8 91.3(2) . .
O7 Mo1 O4 172.86(18) . .
O6 Mo1 O4 84.47(17) . .
O9 Mo1 O4 85.0(2) . .
O5 Mo1 O4 77.42(17) . .
O8 Mo1 O4 80.18(15) . .
O10 Mo2 O11 103.7(3) . .
O10 Mo2 O8 101.16(14) . 4_565
O11 Mo2 O8 104.80(14) . 4_565
O10 Mo2 O8 101.16(14) . .
O11 Mo2 O8 104.80(14) . .
O8 Mo2 O8 137.1(3) 4_565 .
O10 Mo2 O9 93.6(2) . .
O11 Mo2 O9 162.7(3) . .
O8 Mo2 O9 71.24(13) 4_565 .
O8 Mo2 O9 71.24(13) . .
O10 Mo2 O3 179.0(2) . .
O11 Mo2 O3 75.3(2) . .
O8 Mo2 O3 79.17(13) 4_565 .
O8 Mo2 O3 79.17(13) . .
O9 Mo2 O3 87.5(2) . .
O10 Mo2 Dy1 139.3(2) . 3_666
O11 Mo2 Dy1 35.6(2) . 3_666
O8 Mo2 Dy1 93.17(12) 4_565 3_666
O8 Mo2 Dy1 93.17(12) . 3_666
O9 Mo2 Dy1 127.10(15) . 3_666
O3 Mo2 Dy1 39.64(15) . 3_666
O2 Se1 O1 100.29(19) . 4_575
O2 Se1 O1 100.29(19) . .
O1 Se1 O1 94.3(3) 4_575 .
O2 Se1 Dy1 99.86(19) . .
O1 Se1 Dy1 47.38(13) 4_575 .
O1 Se1 Dy1 47.38(13) . .
O3 Se2 O4 100.14(18) . 4_565
O3 Se2 O4 100.14(18) . .
O4 Se2 O4 103.9(3) 4_565 .
Se1 O1 Dy1 144.6(2) . 3_666
Se1 O1 Dy1 101.53(18) . .
Dy1 O1 Dy1 113.27(15) 3_666 .
Se1 O2 Dy2 148.8(3) . .
Se2 O3 Dy1 136.1(3) . 3_666
Se2 O3 Mo2 123.4(3) . .
Dy1 O3 Mo2 100.5(2) 3_666 .
Se2 O4 Mo1 129.9(2) . .
Se2 O4 Dy2 125.57(19) . .
Mo1 O4 Dy2 100.26(15) . .
Mo1 O5 Mo1 129.6(3) . 4_575
Mo1 O5 Dy2 115.13(14) . .
Mo1 O5 Dy2 115.13(14) 4_575 .
Mo1 O6 Dy2 161.5(2) . 3_565
Mo1 O7 Dy2 159.2(2) . 1_455
Mo2 O8 Mo1 110.69(19) . .
Mo1 O9 Mo1 143.7(3) 4_565 .
Mo1 O9 Mo2 105.38(18) 4_565 .
Mo1 O9 Mo2 105.38(18) . .
Mo2 O10 Dy1 156.4(3) . 3_566
Mo2 O11 Dy1 119.6(3) . 3_666

loop_
_geom_bond_atom_site_label_1
_geom_bond_atom_site_label_2
_geom_bond_distance
_geom_bond_site_symmetry_2
Dy1 O3 2.340(6) 3_666
Dy1 O1W 2.344(6) .
Dy1 O1 2.358(4) 2_656
Dy1 O1 2.358(4) 3_666
Dy1 O10 2.363(6) 3_566
Dy1 O11 2.416(6) 3_666
Dy1 O1 2.444(4) .
Dy1 O1 2.444(4) 4_575
Dy1 Se1 3.2548(9) .
Dy1 Mo2 3.6063(9) 3_666
Dy2 O2 2.213(6) .
Dy2 O5 2.346(5) .
Dy2 O7 2.376(4) 4_675
Dy2 O7 2.376(4) 1_655
Dy2 O6 2.391(4) 3_565
Dy2 O6 2.391(4) 2
Dy2 O4 2.460(4) .
Dy2 O4 2.460(4) 4_575
Mo1 O7 1.721(4) .
Mo1 O6 1.737(4) .
Mo1 O9 1.923(2) .
Mo1 O5 1.952(2) .
Mo1 O8 2.085(4) .
Mo1 O4 2.273(4) .
Mo2 O10 1.734(6) .
Mo2 O11 1.737(6) .
Mo2 O8 1.884(4) 4_565
Mo2 O8 1.884(4) .
Mo2 O9 2.180(6) .
Mo2 O3 2.350(6) .
Mo2 Dy1 3.6063(9) 3_666
Se1 O2 1.704(6) .
Se1 O1 1.715(4) 4_575
Se1 O1 1.715(4) .
Se2 O3 1.695(6) .
Se2 O4 1.703(4) 4_565
Se2 O4 1.703(4) .
O1 Dy1 2.358(4) 3_666
O3 Dy1 2.340(6) 3_666
O5 Mo1 1.952(2) 4_575
O6 Dy2 2.391(4) 3_565
O7 Dy2 2.376(4) 1_455
O9 Mo1 1.923(2) 4_565
O10 Dy1 2.363(6) 3_566
O11 Dy1 2.416(6) 3_666
